data_2108401
loop_
_publ_author_name
'Zherebtsov, D. A.'
'Schmidt, M. U.'
'Niewa, R.'
'Sakthidharan, C. P.'
'Podgornov, F. V.'
'Matveychuk, Y. V.'
'Nayfert, S. A.'
'Polozov, M. A.'
'Ivashevskaya, S. N.'
'Stash, A. I.'
'Chen, Yu-Sheng'
'Zhivulin, D. E.'
'Zhivulin, V. E.'
'Merzlov, S. V.'
'Bartashevich, E. V.'
'Avdin, V. V.'
'Hsu, Hua Shu'
'Guo, Feng Wei'

_publ_section_title
;
 Two new polymorphs of <i>cis</i>-perinone: crystal structures, physical
 and electric properties
;
_journal_issue 3
_journal_name_full 'Acta Crystallographica Section B'
_journal_page_first
;
;
_journal_paper_doi 10.1107/S2052520619003287
_journal_volume 75
_journal_year 2019
_chemical_formula_moiety 'C26 H12 N4 O2'
_chemical_formula_sum 'C26 H12 N4 O2'
_chemical_formula_weight 412.40
_chemical_melting_point 741
_chemical_name_systematic
; 
 ? 
;
_space_group_IT_number 14
_symmetry_cell_setting monoclinic
_symmetry_space_group_name_Hall '-P 2ybc'
_symmetry_space_group_name_H-M 'P 1 21/c 1'
_atom_sites_solution_hydrogens geom
_atom_sites_solution_primary direct
_atom_sites_solution_secondary difmap
_audit_creation_method SHELXL-97
_cell_angle_alpha 90.00
_cell_angle_beta 94.090(10)
_cell_angle_gamma 90.00
_cell_formula_units_Z 4
_cell_length_a 16.971(2)
_cell_length_b 7.3707(9)
_cell_length_c 14.0809(17)
_cell_measurement_reflns_used 1796
_cell_measurement_temperature 130(2)
_cell_measurement_theta_max 72.3
_cell_measurement_theta_min 2.6
_cell_volume 1756.9(4)
_computing_structure_refinement 'SHELXL-97 (Sheldrick, 1997)'
_computing_structure_solution 'SHELXS-97 (Sheldrick, 1990)'
_diffrn_ambient_temperature 130(2)
_diffrn_measured_fraction_theta_full 0.995
_diffrn_measured_fraction_theta_max 0.995
_diffrn_measurement_device_type 'BRUKER AXS (Kappa APEX II Duo)'
_diffrn_radiation_monochromator graphite
_diffrn_radiation_source 'fine-focus sealed tube'
_diffrn_radiation_type CuK\a
_diffrn_radiation_wavelength 1.54178
_diffrn_reflns_av_R_equivalents 0.0000
_diffrn_reflns_av_sigmaI/netI 0.0585
_diffrn_reflns_limit_h_max 16
_diffrn_reflns_limit_h_min -16
_diffrn_reflns_limit_k_max 7
_diffrn_reflns_limit_k_min -7
_diffrn_reflns_limit_l_max 13
_diffrn_reflns_limit_l_min -13
_diffrn_reflns_number 1794
_diffrn_reflns_theta_full 50.00
_diffrn_reflns_theta_max 50.00
_diffrn_reflns_theta_min 2.61
_exptl_absorpt_coefficient_mu 0.830
_exptl_absorpt_correction_T_max 0.9885
_exptl_absorpt_correction_T_min 0.8898
_exptl_absorpt_correction_type empirical
_exptl_absorpt_process_details 'R.H. Blessing, Acta Crystallogr., Sect A 1995, 51, 33-38'
_exptl_crystal_colour 'dark red'
_exptl_crystal_density_diffrn 1.559
_exptl_crystal_density_method 'not measured'
_exptl_crystal_description plate
_exptl_crystal_F_000 848
_exptl_crystal_size_max 0.14
_exptl_crystal_size_mid 0.08
_exptl_crystal_size_min 0.01
_refine_diff_density_max 0.738
_refine_diff_density_min -0.533
_refine_diff_density_rms 0.185
_refine_ls_extinction_coef 0.0037(12)
_refine_ls_extinction_expression Fc^*^=kFc[1+0.001xFc^2^\l^3^/sin(2\q)]^-1/4^
_refine_ls_extinction_method SHELXL
_refine_ls_goodness_of_fit_ref 1.095
_refine_ls_hydrogen_treatment constr
_refine_ls_matrix_type full
_refine_ls_number_parameters 290
_refine_ls_number_reflns 1794
_refine_ls_number_restraints 0
_refine_ls_restrained_S_all 1.095
_refine_ls_R_factor_all 0.1211
_refine_ls_R_factor_gt 0.1098
_refine_ls_shift/su_max 0.055
_refine_ls_shift/su_mean 0.013
_refine_ls_structure_factor_coef Fsqd
_refine_ls_weighting_details 'calc w=1/[\s^2^(Fo^2^)+(0.1921P)^2^+7.3569P] where P=(Fo^2^+2Fc^2^)/3'
_refine_ls_weighting_scheme calc
_refine_ls_wR_factor_gt 0.3105
_refine_ls_wR_factor_ref 0.3210
_reflns_number_gt 1498
_reflns_number_total 1794
_reflns_threshold_expression >2sigma(I)
_cod_data_source_file um5024sup1.cif
_cod_data_source_block polymorph2
_cod_original_cell_volume 1756.8(4)
_cod_original_sg_symbol_H-M 'P 21/c'
_cod_database_code 2108401

loop_
_symmetry_equiv_pos_as_xyz
'x, y, z'
'-x, y+1/2, -z+1/2'
'-x, -y, -z'
'x, -y-1/2, z-1/2'

loop_
_atom_site_label
_atom_site_type_symbol
_atom_site_fract_x
_atom_site_fract_y
_atom_site_fract_z
_atom_site_U_iso_or_equiv
_atom_site_adp_type
_atom_site_occupancy
_atom_site_symmetry_multiplicity
_atom_site_calc_flag
_atom_site_refinement_flags
N1 N 0.9318(4) 0.1829(9) 0.9837(6) 0.025(2) Uani 1 1 d .
N3 N 0.5571(4) -0.1941(10) 0.9621(6) 0.030(2) Uani 1 1 d .
C2 C 0.7827(5) 0.0397(11) 0.9767(8) 0.027(2) Uani 1 1 d .
C1 C 0.8203(5) 0.0628(12) 0.8906(7) 0.027(2) Uani 1 1 d .
C7 C 0.7053(5) -0.0487(12) 0.9727(7) 0.026(2) Uani 1 1 d .
C3 C 0.8185(5) 0.0904(12) 1.0668(7) 0.029(3) Uani 1 1 d .
O1 O 0.9374(4) 0.1650(9) 0.8231(6) 0.043(2) Uani 1 1 d .
C6 C 0.6687(5) -0.0713(11) 1.0593(6) 0.023(2) Uani 1 1 d .
N4 N 0.5446(4) -0.1890(10) 1.1219(7) 0.030(2) Uani 1 1 d .
O2 O 0.5527(4) -0.2316(10) 0.8032(6) 0.044(2) Uani 1 1 d .
C19 C 0.5917(6) -0.1767(12) 0.8761(8) 0.029(3) Uani 1 1 d .
C26 C 0.5925(5) -0.1514(12) 1.0495(8) 0.025(2) Uani 1 1 d .
C8 C 0.6699(5) -0.0953(11) 0.8841(7) 0.026(2) Uani 1 1 d .
N2 N 0.9422(4) 0.2268(10) 1.1407(5) 0.025(2) Uani 1 1 d .
C5 C 0.7076(5) -0.0181(12) 1.1476(7) 0.031(3) Uani 1 1 d .
H5 H 0.6828 -0.0405 1.2048 0.037 Uiso 1 1 calc R
C11 C 0.8975(6) 0.1380(12) 0.8933(9) 0.035(3) Uani 1 1 d .
C18 C 0.8944(5) 0.1663(11) 1.0670(7) 0.027(3) Uani 1 1 d .
C9 C 0.7082(6) -0.0681(14) 0.8010(7) 0.035(3) Uani 1 1 d .
H9 H 0.6826 -0.1026 0.7415 0.043 Uiso 1 1 calc R
C10 C 0.7810(6) 0.0066(13) 0.8035(8) 0.038(3) Uani 1 1 d .
H10 H 0.8062 0.0217 0.7459 0.046 Uiso 1 1 calc R
C4 C 0.7793(5) 0.0640(12) 1.1520(7) 0.029(3) Uani 1 1 d .
H4 H 0.8033 0.1037 1.2115 0.034 Uiso 1 1 calc R
C20 C 0.4830(5) -0.2732(12) 0.9790(8) 0.027(3) Uani 1 1 d .
C22 C 0.3572(6) -0.4096(12) 0.9563(9) 0.036(3) Uani 1 1 d .
H22 H 0.3151 -0.4580 0.9159 0.044 Uiso 1 1 calc R
C14 C 1.1353(5) 0.3798(13) 0.9991(8) 0.033(3) Uani 1 1 d .
H14 H 1.1798 0.4100 0.9649 0.040 Uiso 1 1 calc R
C15 C 1.1406(6) 0.4083(13) 1.0947(8) 0.036(3) Uani 1 1 d .
H15 H 1.1878 0.4583 1.1241 0.043 Uiso 1 1 calc R
C21 C 0.4237(6) -0.3440(12) 0.9149(8) 0.034(3) Uani 1 1 d .
H21 H 0.4286 -0.3470 0.8481 0.041 Uiso 1 1 calc R
C23 C 0.3498(6) -0.4076(13) 1.0502(8) 0.034(3) Uani 1 1 d .
H23 H 0.3032 -0.4555 1.0741 0.041 Uiso 1 1 calc R
C17 C 1.0135(6) 0.2878(12) 1.1027(8) 0.036(3) Uani 1 1 d .
C12 C 1.0069(5) 0.2655(11) 1.0051(7) 0.018(2) Uani 1 1 d .
C25 C 0.4751(6) -0.2689(13) 1.0758(7) 0.028(3) Uani 1 1 d .
C13 C 1.0685(6) 0.3088(13) 0.9477(8) 0.038(3) Uani 1 1 d .
H13 H 1.0652 0.2917 0.8807 0.045 Uiso 1 1 calc R
C16 C 1.0794(6) 0.3666(13) 1.1503(8) 0.039(3) Uani 1 1 d .
H16 H 1.0821 0.3901 1.2167 0.047 Uiso 1 1 calc R
C24 C 0.4092(5) -0.3364(12) 1.1147(8) 0.034(3) Uani 1 1 d .
H24 H 0.4040 -0.3351 1.1814 0.040 Uiso 1 1 calc R

loop_
_atom_site_aniso_label
_atom_site_aniso_U_11
_atom_site_aniso_U_22
_atom_site_aniso_U_33
_atom_site_aniso_U_23
_atom_site_aniso_U_13
_atom_site_aniso_U_12
N1 0.022(4) 0.014(4) 0.041(6) 0.002(4) 0.006(4) 0.003(3)
N3 0.027(5) 0.033(5) 0.029(6) -0.006(4) -0.011(5) -0.005(4)
C2 0.023(5) 0.018(5) 0.041(7) -0.001(5) 0.005(5) -0.006(4)
C1 0.019(5) 0.023(5) 0.038(7) 0.015(5) 0.002(5) 0.003(4)
C7 0.024(5) 0.022(5) 0.034(7) -0.010(5) 0.000(5) 0.003(4)
C3 0.016(5) 0.032(6) 0.039(7) 0.005(5) 0.012(5) 0.009(4)
O1 0.029(4) 0.052(5) 0.048(5) 0.009(4) 0.012(4) -0.003(3)
C6 0.027(6) 0.020(5) 0.021(6) -0.004(5) 0.004(5) 0.004(4)
N4 0.017(4) 0.026(5) 0.048(6) -0.002(4) 0.012(4) 0.001(3)
O2 0.040(4) 0.049(5) 0.042(5) -0.015(4) -0.006(4) -0.013(4)
C19 0.040(6) 0.017(5) 0.030(7) 0.010(5) 0.012(6) 0.006(4)
C26 0.011(5) 0.021(5) 0.046(7) 0.010(5) 0.011(5) 0.008(4)
C8 0.021(5) 0.021(5) 0.036(7) -0.001(5) 0.002(5) -0.009(4)
N2 0.024(4) 0.024(4) 0.025(5) -0.004(4) -0.005(4) 0.001(4)
C5 0.031(6) 0.028(6) 0.034(7) 0.010(5) 0.007(5) 0.005(5)
C11 0.025(6) 0.028(6) 0.051(8) 0.002(5) 0.010(6) -0.002(5)
C18 0.030(6) 0.018(5) 0.031(7) 0.002(5) 0.002(6) 0.006(4)
C9 0.034(6) 0.047(7) 0.025(7) -0.004(5) -0.003(5) -0.001(5)
C10 0.039(7) 0.043(7) 0.035(7) -0.003(6) 0.011(5) 0.000(5)
C4 0.016(5) 0.034(6) 0.036(7) -0.011(5) 0.001(5) -0.003(4)
C20 0.011(5) 0.020(5) 0.051(9) 0.001(5) 0.001(5) -0.013(4)
C22 0.026(6) 0.018(5) 0.067(9) 0.007(6) 0.016(6) 0.000(4)
C14 0.014(5) 0.031(6) 0.054(8) -0.002(5) 0.008(5) -0.001(4)
C15 0.025(6) 0.041(6) 0.041(8) -0.006(6) -0.007(5) 0.000(5)
C21 0.034(6) 0.027(6) 0.043(7) 0.008(5) 0.005(5) 0.010(5)
C23 0.018(5) 0.033(6) 0.052(8) 0.008(5) 0.013(5) 0.003(5)
C17 0.031(6) 0.025(6) 0.051(9) 0.014(5) 0.000(6) 0.000(5)
C12 0.017(5) 0.021(5) 0.017(6) -0.002(4) 0.004(4) -0.015(4)
C25 0.033(7) 0.029(6) 0.021(7) 0.001(5) 0.007(5) 0.016(5)
C13 0.043(7) 0.027(6) 0.044(7) -0.001(5) 0.005(6) 0.006(5)
C16 0.031(6) 0.039(6) 0.048(7) -0.008(5) 0.010(6) -0.003(5)
C24 0.021(6) 0.035(6) 0.044(7) -0.002(5) 0.002(6) 0.000(4)

loop_
_atom_type_symbol
_atom_type_description
_atom_type_scat_dispersion_real
_atom_type_scat_dispersion_imag
_atom_type_scat_source
C C 0.0181 0.0091 'International Tables Vol C Tables 4.2.6.8 and 6.1.1.4'
H H 0.0000 0.0000 'International Tables Vol C Tables 4.2.6.8 and 6.1.1.4'
N N 0.0311 0.0180 'International Tables Vol C Tables 4.2.6.8 and 6.1.1.4'
O O 0.0492 0.0322 'International Tables Vol C Tables 4.2.6.8 and 6.1.1.4'

loop_
_geom_angle_atom_site_label_1
_geom_angle_atom_site_label_2
_geom_angle_atom_site_label_3
_geom_angle
C18 N1 C11 124.4(8)
C18 N1 C12 108.5(8)
C11 N1 C12 126.9(8)
C26 N3 C19 125.3(8)
C26 N3 C20 106.3(8)
C19 N3 C20 128.2(8)
C1 C2 C3 122.9(8)
C1 C2 C7 118.6(9)
C3 C2 C7 118.5(9)
C2 C1 C10 119.4(8)
C2 C1 C11 119.6(10)
C10 C1 C11 120.9(10)
C8 C7 C6 123.7(8)
C8 C7 C2 118.3(9)
C6 C7 C2 117.8(9)
C18 C3 C2 116.2(9)
C18 C3 C4 122.3(9)
C2 C3 C4 121.5(8)
C7 C6 C26 114.7(9)
C7 C6 C5 121.1(8)
C26 C6 C5 124.2(9)
C26 N4 C25 105.0(8)
O2 C19 N3 117.0(8)
O2 C19 C8 128.7(9)
N3 C19 C8 114.3(9)
N3 C26 N4 112.0(8)
N3 C26 C6 121.4(9)
N4 C26 C6 126.5(10)
C7 C8 C9 121.4(8)
C7 C8 C19 120.5(9)
C9 C8 C19 118.2(9)
C18 N2 C17 107.1(8)
C4 C5 C6 121.5(9)
C4 C5 H5 119.2
C6 C5 H5 119.3
O1 C11 N1 117.8(8)
O1 C11 C1 126.2(11)
N1 C11 C1 116.0(10)
N2 C18 N1 109.7(8)
N2 C18 C3 129.4(9)
N1 C18 C3 120.8(9)
C10 C9 C8 121.2(10)
C10 C9 H9 119.4
C8 C9 H9 119.4
C9 C10 C1 121.0(10)
C9 C10 H10 119.5
C1 C10 H10 119.5
C5 C4 C3 119.5(9)
C5 C4 H4 120.3
C3 C4 H4 120.3
C25 C20 C21 121.8(9)
C25 C20 N3 107.9(8)
C21 C20 N3 130.3(10)
C23 C22 C21 123.1(11)
C23 C22 H22 118.5
C21 C22 H22 118.5
C15 C14 C13 124.2(10)
C15 C14 H14 117.9
C13 C14 H14 117.9
C14 C15 C16 121.9(9)
C14 C15 H15 119.1
C16 C15 H15 119.0
C22 C21 C20 115.1(10)
C22 C21 H21 122.4
C20 C21 H21 122.4
C22 C23 C24 121.9(10)
C22 C23 H23 119.0
C24 C23 H23 119.1
C12 C17 C16 122.4(9)
C12 C17 N2 108.9(8)
C16 C17 N2 128.6(10)
C17 C12 C13 122.4(9)
C17 C12 N1 105.6(8)
C13 C12 N1 131.8(9)
C24 C25 C20 121.8(10)
C24 C25 N4 129.4(9)
C20 C25 N4 108.8(8)
C14 C13 C12 113.3(10)
C14 C13 H13 123.3
C12 C13 H13 123.3
C15 C16 C17 115.6(10)
C15 C16 H16 122.2
C17 C16 H16 122.2
C25 C24 C23 116.3(10)
C25 C24 H24 121.9
C23 C24 H24 121.8

loop_
_geom_bond_atom_site_label_1
_geom_bond_atom_site_label_2
_geom_bond_distance
N1 C18 1.378(13)
N1 C11 1.401(13)
N1 C12 1.425(11)
N3 C26 1.368(13)
N3 C19 1.389(14)
N3 C20 1.421(12)
C2 C1 1.419(14)
C2 C3 1.417(15)
C2 C7 1.464(13)
C1 C10 1.417(15)
C1 C11 1.420(13)
C7 C8 1.389(14)
C7 C6 1.417(14)
C3 C18 1.405(13)
C3 C4 1.426(14)
O1 C11 1.254(13)
C6 C26 1.420(13)
C6 C5 1.420(14)
N4 C26 1.376(13)
N4 C25 1.432(12)
O2 C19 1.249(13)
C19 C8 1.453(14)
C8 C9 1.393(15)
N2 C18 1.347(12)
N2 C17 1.430(13)
C5 C4 1.357(13)
C5 H5 0.9500
C9 C10 1.351(14)
C9 H9 0.9500
C10 H10 0.9500
C4 H4 0.9500
C20 C25 1.379(14)
C20 C21 1.405(14)
C22 C23 1.336(16)
C22 C21 1.394(14)
C22 H22 0.9500
C14 C15 1.359(15)
C14 C13 1.403(14)
C14 H14 0.9500
C15 C16 1.379(14)
C15 H15 0.9500
C21 H21 0.9500
C23 C24 1.410(15)
C23 H23 0.9500
C17 C12 1.380(15)
C17 C16 1.389(14)
C12 C13 1.403(13)
C25 C24 1.372(14)
C13 H13 0.9500
C16 H16 0.9500
C24 H24 0.9500

_cod_database_fobs_code 2108401
